data_7105647
loop_
_publ_author_name
'Finke, Aaron D.'
'Moore, Jeffrey S.'

_publ_section_title
;
 Lewis acid activation of molybdenum nitrides for alkyne metathesis.
;
_journal_issue 42
_journal_name_full 'Chemical communications (Cambridge, England)'
_journal_page_first 7939
_journal_page_last 7941
_journal_paper_doi 10.1039/c0cc03113e
_journal_volume 46
_journal_year 2010
_chemical_formula_moiety 'C30 H27 B F15 Mo N O3'
_chemical_formula_sum 'C30 H27 B F15 Mo N O3'
_chemical_formula_weight 841.28
_chemical_name_systematic
;
?
;
_space_group_IT_number 43
_symmetry_cell_setting orthorhombic
_symmetry_space_group_name_Hall 'F 2 -2d'
_symmetry_space_group_name_H-M 'F d d 2'
_atom_sites_solution_hydrogens geom
_atom_sites_solution_primary direct
_atom_sites_solution_secondary difmap
_audit_creation_method SHELXL-97
_cell_angle_alpha 90.00
_cell_angle_beta 90.00
_cell_angle_gamma 90.00
_cell_formula_units_Z 16
_cell_length_a 21.3488(18)
_cell_length_b 66.889(5)
_cell_length_c 10.0299(10)
_cell_measurement_reflns_used 1884
_cell_measurement_temperature 193(2)
_cell_measurement_theta_max 18.08
_cell_measurement_theta_min 2.44
_cell_volume 14323(2)
_computing_cell_refinement 'SAINT V7.23A (Bruker, 2005)'
_computing_data_collection 'APEX2 V2.0-1 (Bruker, 2004)'
_computing_data_reduction 'SAINT V7.23A, XPREP V2005/2, SADABS V2007/4 (Bruker, 2005 & 2007)'
_computing_molecular_graphics 'SHELXTL V6.12 (Bruker, 2005)'
_computing_publication_material 'XCIF V6.12 (Bruker, 2005)'
_computing_structure_refinement 'SHELXTL V6.12 (Bruker, 2005)'
_computing_structure_solution 'SHELXTL V6.12 (Bruker, 2005)'
_diffrn_ambient_temperature 193(2)
_diffrn_measured_fraction_theta_full 0.979
_diffrn_measured_fraction_theta_max 0.979
_diffrn_measurement_device_type 'Bruker APEX-II CCD'
_diffrn_measurement_method '\f and \w scans'
_diffrn_radiation_monochromator graphite
_diffrn_radiation_source 'fine-focus sealed tube'
_diffrn_radiation_type MoK\a
_diffrn_radiation_wavelength 0.71073
_diffrn_reflns_av_R_equivalents 0.0901
_diffrn_reflns_av_sigmaI/netI 0.0961
_diffrn_reflns_limit_h_max 22
_diffrn_reflns_limit_h_min -25
_diffrn_reflns_limit_k_max 80
_diffrn_reflns_limit_k_min -75
_diffrn_reflns_limit_l_max 11
_diffrn_reflns_limit_l_min -11
_diffrn_reflns_number 21338
_diffrn_reflns_theta_full 25.45
_diffrn_reflns_theta_max 25.45
_diffrn_reflns_theta_min 2.00
_exptl_absorpt_coefficient_mu 0.476
_exptl_absorpt_correction_T_max 0.9381
_exptl_absorpt_correction_T_min 0.7785
_exptl_absorpt_correction_type integration
_exptl_absorpt_process_details 'SHELXTL/XPREP (Bruker, 2001)'
_exptl_crystal_colour colourless
_exptl_crystal_density_diffrn 1.561
_exptl_crystal_density_method 'not measured'
_exptl_crystal_description plate
_exptl_crystal_F_000 6720
_exptl_crystal_preparation
;
The data crystal was mounted using oil (Parantone-N, Exxon) to a
0.3 mm cryo-loop (Hampton Research)
with the (??) scattering
planes roughly normal to the spindle axis.
;
_exptl_crystal_size_max 0.55
_exptl_crystal_size_mid 0.23
_exptl_crystal_size_min 0.14
_platon_squeeze_details
;
;
_refine_diff_density_max 0.406
_refine_diff_density_min -0.468
_refine_diff_density_rms 0.075
_refine_ls_abs_structure_details 'Flack H D (1983), Acta Cryst. A39, 876-881'
_refine_ls_abs_structure_Flack 0.08(3)
_refine_ls_extinction_method none
_refine_ls_goodness_of_fit_ref 0.962
_refine_ls_hydrogen_treatment noref
_refine_ls_matrix_type full
_refine_ls_number_parameters 469
_refine_ls_number_reflns 6054
_refine_ls_number_restraints 1
_refine_ls_restrained_S_all 0.962
_refine_ls_R_factor_all 0.0718
_refine_ls_R_factor_gt 0.0472
_refine_ls_shift/su_max 0.003
_refine_ls_shift/su_mean 0.000
_refine_ls_structure_factor_coef Fsqd
_refine_ls_weighting_details 'calc w=1/[\s^2^(Fo^2^)+(0.0258P)^2^+0.0000P] where P=(Fo^2^+2Fc^2^)/3'
_refine_ls_weighting_scheme calc
_refine_ls_wR_factor_gt 0.0785
_refine_ls_wR_factor_ref 0.0866
_reflns_number_gt 4531
_reflns_number_total 6054
_reflns_threshold_expression >2sigma(I)
_cod_data_source_file C0CC03113E.TXT
_cod_data_source_block ba00lasq
_cod_depositor_comments
;
The following automatic conversions were performed:
'_symmetry_cell_setting' value 'Orthorhombic' changed to 'orthorhombic'
according to '/home/saulius/struct/CIF-dictionaries/cif_core.dic'
dictionary named 'cif_core.dic' version 2.4.1 from 2010-06-29.

Automatic conversion script
Id: cif_fix_enum 1527 2010-12-29 10:47:43Z saulius 

 Adding full bibliography for 7105646--7105647.cif.
;
_cod_original_sg_symbol_H-M Fdd2
_cod_database_code 7105647

loop_
_symmetry_equiv_pos_as_xyz
'x, y, z'
'-x, -y, z'
'x+1/4, -y+1/4, z+1/4'
'-x+1/4, y+1/4, z+1/4'
'x, y+1/2, z+1/2'
'-x, -y+1/2, z+1/2'
'x+1/4, -y+3/4, z+3/4'
'-x+1/4, y+3/4, z+3/4'
'x+1/2, y, z+1/2'
'-x+1/2, -y, z+1/2'
'x+3/4, -y+1/4, z+3/4'
'-x+3/4, y+1/4, z+3/4'
'x+1/2, y+1/2, z'
'-x+1/2, -y+1/2, z'
'x+3/4, -y+3/4, z+1/4'
'-x+3/4, y+3/4, z+1/4'

loop_
_atom_site_label
_atom_site_type_symbol
_atom_site_fract_x
_atom_site_fract_y
_atom_site_fract_z
_atom_site_U_iso_or_equiv
_atom_site_adp_type
_atom_site_occupancy
_atom_site_symmetry_multiplicity
_atom_site_calc_flag
_atom_site_refinement_flags
_atom_site_disorder_assembly
_atom_site_disorder_group
Mo1 Mo 0.89247(2) 0.938874(6) 0.38957(5) 0.02552(12) Uani 1 1 d . . .
N1 N 0.9147(2) 0.93215(6) 0.5452(5) 0.0279(12) Uani 1 1 d . . .
B1 B 0.9233(3) 0.92478(8) 0.6946(7) 0.0262(16) Uani 1 1 d . . .
O1 O 0.96183(18) 0.94096(5) 0.2855(4) 0.0342(10) Uani 1 1 d . . .
O2 O 0.84246(17) 0.91994(5) 0.3161(4) 0.0339(10) Uani 1 1 d . . .
O3 O 0.85233(16) 0.96283(4) 0.3935(4) 0.0364(9) Uani 1 1 d . . .
F1 F 1.17210(18) 0.95259(5) 0.8423(5) 0.0795(14) Uani 1 1 d . . .
F2 F 1.13438(16) 0.91530(5) 0.9142(4) 0.0597(11) Uani 1 1 d . . .
F3 F 0.97565(16) 0.96477(4) 0.6555(4) 0.0487(9) Uani 1 1 d . . .
F4 F 1.09037(19) 0.97699(5) 0.7112(4) 0.0713(13) Uani 1 1 d . . .
F5 F 1.02145(14) 0.90238(4) 0.8547(3) 0.0440(10) Uani 1 1 d . . .
F6 F 0.85683(15) 0.89679(4) 0.8842(4) 0.0481(9) Uani 1 1 d . . .
F7 F 0.85789(15) 0.85731(4) 0.8758(4) 0.0587(10) Uani 1 1 d . . .
F8 F 0.92163(17) 0.83784(4) 0.6809(4) 0.0564(11) Uani 1 1 d . . .
F9 F 0.98552(17) 0.85912(4) 0.4933(4) 0.0554(10) Uani 1 1 d . . .
F10 F 0.98710(16) 0.89895(4) 0.5037(4) 0.0444(9) Uani 1 1 d . . .
F11 F 0.92901(18) 0.93930(6) 0.9760(4) 0.0644(12) Uani 1 1 d . . .
F12 F 0.83642(18) 0.95617(5) 1.1114(4) 0.0651(12) Uani 1 1 d . . .
F13 F 0.72010(18) 0.95980(5) 1.0029(4) 0.0630(11) Uani 1 1 d . . .
F14 F 0.70070(17) 0.94709(6) 0.7495(4) 0.0655(12) Uani 1 1 d . . .
F15 F 0.79133(16) 0.93015(5) 0.6106(3) 0.0484(10) Uani 1 1 d . . .
C1 C 1.0298(3) 0.94036(8) 0.2727(6) 0.0317(14) Uani 1 1 d . . .
C2 C 1.0586(3) 0.94406(7) 0.4086(6) 0.0357(15) Uani 1 1 d . . .
H2A H 1.0440 0.9569 0.4432 0.053 Uiso 1 1 calc R . .
H2B H 1.1043 0.9442 0.4008 0.053 Uiso 1 1 calc R . .
H2C H 1.0460 0.9334 0.4698 0.053 Uiso 1 1 calc R . .
C3 C 1.0453(3) 0.92002(8) 0.2200(7) 0.0518(19) Uani 1 1 d . . .
H3A H 1.0244 0.9180 0.1340 0.078 Uiso 1 1 calc R . .
H3B H 1.0309 0.9098 0.2832 0.078 Uiso 1 1 calc R . .
H3C H 1.0907 0.9189 0.2083 0.078 Uiso 1 1 calc R . .
C4 C 1.0462(3) 0.95698(8) 0.1741(6) 0.0454(17) Uani 1 1 d . . .
H4A H 1.0255 0.9544 0.0887 0.068 Uiso 1 1 calc R . .
H4B H 1.0916 0.9574 0.1610 0.068 Uiso 1 1 calc R . .
H4C H 1.0319 0.9699 0.2096 0.068 Uiso 1 1 calc R . .
C5 C 0.8208(3) 0.89936(8) 0.2939(6) 0.0353(16) Uani 1 1 d . . .
C6 C 0.7943(3) 0.89119(8) 0.4238(7) 0.055(2) Uani 1 1 d . . .
H6A H 0.7591 0.8995 0.4527 0.082 Uiso 1 1 calc R . .
H6B H 0.8270 0.8913 0.4924 0.082 Uiso 1 1 calc R . .
H6C H 0.7798 0.8774 0.4100 0.082 Uiso 1 1 calc R . .
C7 C 0.7720(3) 0.90105(9) 0.1880(7) 0.056(2) Uani 1 1 d . . .
H7A H 0.7355 0.9082 0.2234 0.084 Uiso 1 1 calc R . .
H7B H 0.7593 0.8876 0.1592 0.084 Uiso 1 1 calc R . .
H7C H 0.7891 0.9084 0.1118 0.084 Uiso 1 1 calc R . .
C8 C 0.8771(3) 0.88743(9) 0.2441(8) 0.059(2) Uani 1 1 d . . .
H8A H 0.8944 0.8939 0.1644 0.088 Uiso 1 1 calc R . .
H8B H 0.8639 0.8738 0.2221 0.088 Uiso 1 1 calc R . .
H8C H 0.9092 0.8870 0.3139 0.088 Uiso 1 1 calc R . .
C9 C 0.8402(3) 0.98343(7) 0.4362(6) 0.0392(17) Uani 1 1 d . . .
C10 C 0.7887(3) 0.99078(9) 0.3472(8) 0.069(3) Uani 1 1 d . . .
H10A H 0.7525 0.9818 0.3545 0.104 Uiso 1 1 calc R . .
H10B H 0.8034 0.9910 0.2547 0.104 Uiso 1 1 calc R . .
H10C H 0.7765 1.0043 0.3742 0.104 Uiso 1 1 calc R . .
C11 C 0.9023(3) 0.99442(8) 0.4168(8) 0.063(2) Uani 1 1 d . . .
H11A H 0.9134 0.9944 0.3220 0.095 Uiso 1 1 calc R . .
H11B H 0.9352 0.9877 0.4679 0.095 Uiso 1 1 calc R . .
H11C H 0.8981 1.0082 0.4481 0.095 Uiso 1 1 calc R . .
C12 C 0.8216(4) 0.98287(9) 0.5813(7) 0.059(2) Uani 1 1 d . . .
H12A H 0.7829 0.9751 0.5912 0.088 Uiso 1 1 calc R . .
H12B H 0.8146 0.9965 0.6134 0.088 Uiso 1 1 calc R . .
H12C H 0.8550 0.9766 0.6335 0.088 Uiso 1 1 calc R . .
C13 C 1.1142(3) 0.94605(10) 0.8130(7) 0.0520(18) Uani 1 1 d . . .
C14 C 1.0953(3) 0.92753(8) 0.8455(6) 0.0400(16) Uani 1 1 d . . .
C15 C 1.0367(3) 0.92098(7) 0.8130(6) 0.0304(14) Uani 1 1 d . . .
C16 C 0.9932(3) 0.93240(7) 0.7444(6) 0.0299(14) Uani 1 1 d . . .
C17 C 1.0146(3) 0.95149(8) 0.7179(6) 0.0351(15) Uani 1 1 d . . .
C18 C 1.0731(4) 0.95855(8) 0.7481(7) 0.0477(18) Uani 1 1 d . . .
C19 C 0.9201(3) 0.90025(7) 0.6914(5) 0.0265(13) Uani 1 1 d . . .
C20 C 0.8888(3) 0.88838(7) 0.7808(6) 0.0322(13) Uani 1 1 d . . .
C21 C 0.8877(3) 0.86780(8) 0.7816(6) 0.0381(15) Uani 1 1 d . . .
C22 C 0.9206(3) 0.85808(7) 0.6829(7) 0.0401(18) Uani 1 1 d . . .
C23 C 0.9525(3) 0.86848(8) 0.5898(6) 0.0363(15) Uani 1 1 d . . .
C24 C 0.9520(3) 0.88921(7) 0.5956(6) 0.0321(15) Uani 1 1 d . . .
C25 C 0.8667(3) 0.93484(7) 0.7826(6) 0.0248(13) Uani 1 1 d . . .
C26 C 0.8729(3) 0.94167(8) 0.9104(8) 0.0428(18) Uani 1 1 d . . .
C27 C 0.8259(3) 0.95005(8) 0.9879(7) 0.0406(16) Uani 1 1 d . . .
C28 C 0.7678(3) 0.95178(8) 0.9329(7) 0.0428(18) Uani 1 1 d . . .
C29 C 0.7576(3) 0.94546(9) 0.8051(7) 0.0404(17) Uani 1 1 d . . .
C30 C 0.8069(3) 0.93664(8) 0.7338(6) 0.0356(16) Uani 1 1 d . . .

loop_
_atom_site_aniso_label
_atom_site_aniso_U_11
_atom_site_aniso_U_22
_atom_site_aniso_U_33
_atom_site_aniso_U_23
_atom_site_aniso_U_13
_atom_site_aniso_U_12
Mo1 0.0259(3) 0.02760(18) 0.0230(2) -0.0021(2) 0.0001(3) -0.0004(2)
N1 0.031(3) 0.034(2) 0.019(3) 0.0003(19) 0.002(2) 0.004(2)
B1 0.026(4) 0.032(3) 0.021(4) 0.001(3) 0.000(3) 0.001(3)
O1 0.023(3) 0.046(2) 0.033(3) 0.0033(18) 0.004(2) -0.0082(18)
O2 0.035(3) 0.0341(19) 0.033(2) -0.0038(16) 0.001(2) -0.0069(17)
O3 0.047(3) 0.0284(17) 0.034(2) -0.0074(18) -0.005(3) 0.0041(15)
F1 0.045(3) 0.093(3) 0.100(4) 0.001(3) -0.013(3) -0.034(2)
F2 0.039(2) 0.076(2) 0.064(3) -0.001(2) -0.009(2) 0.0048(18)
F3 0.062(3) 0.0344(15) 0.049(3) 0.0054(18) -0.006(2) -0.0038(15)
F4 0.082(3) 0.057(2) 0.075(3) 0.0121(19) -0.007(2) -0.037(2)
F5 0.039(2) 0.0398(16) 0.053(3) 0.0132(16) -0.0132(19) 0.0003(14)
F6 0.055(2) 0.0504(17) 0.039(2) 0.0124(18) 0.014(2) 0.0018(15)
F7 0.055(2) 0.0493(18) 0.071(3) 0.0235(19) 0.011(3) -0.0090(15)
F8 0.062(3) 0.0309(16) 0.076(3) -0.0003(17) -0.012(2) 0.0015(16)
F9 0.066(3) 0.0492(19) 0.051(3) -0.0138(18) 0.007(2) 0.0169(18)
F10 0.045(2) 0.0499(18) 0.038(2) 0.0007(16) 0.019(2) 0.0053(16)
F11 0.046(3) 0.122(3) 0.026(2) -0.021(2) -0.011(2) 0.024(2)
F12 0.077(3) 0.090(2) 0.029(3) -0.022(2) 0.007(2) 0.0185(19)
F13 0.056(3) 0.071(2) 0.061(3) 0.001(2) 0.028(2) 0.0263(19)
F14 0.028(3) 0.112(3) 0.056(3) 0.013(2) 0.004(2) 0.010(2)
F15 0.035(2) 0.080(2) 0.030(3) -0.0138(18) -0.0052(18) -0.0092(17)
C1 0.027(4) 0.045(3) 0.024(4) 0.001(3) 0.001(3) 0.004(3)
C2 0.032(4) 0.046(3) 0.029(4) 0.003(3) 0.000(3) -0.004(2)
C3 0.065(5) 0.049(4) 0.041(5) -0.003(3) 0.004(4) 0.001(3)
C4 0.036(4) 0.063(4) 0.037(5) 0.015(3) 0.005(3) -0.006(3)
C5 0.036(4) 0.036(3) 0.034(4) -0.009(3) -0.007(3) -0.011(3)
C6 0.060(5) 0.053(4) 0.052(6) 0.013(3) 0.000(4) -0.010(3)
C7 0.055(5) 0.057(4) 0.056(6) -0.018(3) -0.018(4) -0.004(3)
C8 0.047(5) 0.050(4) 0.079(6) -0.025(4) -0.015(4) 0.003(3)
C9 0.054(5) 0.029(3) 0.035(4) -0.009(3) 0.000(3) 0.004(3)
C10 0.086(6) 0.043(4) 0.079(7) -0.004(4) -0.020(5) 0.030(4)
C11 0.080(6) 0.047(3) 0.063(6) 0.004(3) 0.021(5) -0.030(3)
C12 0.082(6) 0.048(3) 0.047(5) -0.010(3) 0.013(4) 0.005(4)
C13 0.037(5) 0.071(4) 0.048(5) -0.015(3) -0.006(4) -0.016(4)
C14 0.036(4) 0.046(3) 0.039(4) -0.004(3) -0.004(3) 0.002(3)
C15 0.031(4) 0.033(3) 0.027(4) -0.001(2) 0.001(3) 0.000(3)
C16 0.029(4) 0.036(3) 0.025(4) -0.004(2) -0.007(3) -0.005(3)
C17 0.037(4) 0.039(3) 0.029(4) 0.002(3) -0.002(3) 0.002(3)
C18 0.062(5) 0.039(3) 0.043(4) 0.002(3) 0.006(4) -0.024(3)
C19 0.028(4) 0.033(3) 0.018(3) 0.003(2) -0.002(3) -0.006(2)
C20 0.027(4) 0.038(3) 0.031(4) -0.001(3) -0.002(3) 0.002(3)
C21 0.033(4) 0.037(3) 0.044(4) 0.016(3) -0.006(3) -0.002(3)
C22 0.037(4) 0.022(3) 0.061(5) 0.004(3) -0.017(4) -0.007(3)
C23 0.039(4) 0.036(3) 0.034(4) -0.009(3) -0.008(3) 0.009(3)
C24 0.026(4) 0.039(3) 0.032(4) -0.002(3) -0.003(3) -0.003(3)
C25 0.020(4) 0.032(3) 0.023(4) 0.000(2) 0.000(3) -0.003(2)
C26 0.040(5) 0.055(4) 0.034(5) 0.004(3) -0.010(4) 0.005(3)
C27 0.049(5) 0.045(3) 0.028(4) -0.007(3) 0.004(4) 0.011(3)
C28 0.043(5) 0.045(3) 0.041(5) 0.007(3) 0.010(4) 0.012(3)
C29 0.027(4) 0.050(3) 0.044(5) 0.016(3) 0.006(4) 0.004(3)
C30 0.033(5) 0.047(3) 0.026(4) -0.002(3) 0.004(3) -0.009(3)

loop_
_atom_type_symbol
_atom_type_description
_atom_type_scat_dispersion_real
_atom_type_scat_dispersion_imag
_atom_type_scat_source
C C 0.0033 0.0016 'International Tables Vol C Tables 4.2.6.8 and 6.1.1.4'
H H 0.0000 0.0000 'International Tables Vol C Tables 4.2.6.8 and 6.1.1.4'
B B 0.0013 0.0007 'International Tables Vol C Tables 4.2.6.8 and 6.1.1.4'
N N 0.0061 0.0033 'International Tables Vol C Tables 4.2.6.8 and 6.1.1.4'
O O 0.0106 0.0060 'International Tables Vol C Tables 4.2.6.8 and 6.1.1.4'
F F 0.0171 0.0103 'International Tables Vol C Tables 4.2.6.8 and 6.1.1.4'
Mo Mo -1.6832 0.6857 'International Tables Vol C Tables 4.2.6.8 and 6.1.1.4'

loop_
_exptl_crystal_face_index_h
_exptl_crystal_face_index_k
_exptl_crystal_face_index_l
_exptl_crystal_face_perp_dist
0.00 1.00 0.00 0.0680
0.00 -1.00 0.00 0.0430
-1.00 1.00 0.00 0.0930
1.00 -1.00 0.00 0.1160
1.00 0.00 0.00 0.1170
-1.00 0.00 0.00 0.0880
1.00 2.00 -1.00 0.2420
-1.00 2.00 -2.00 0.2540
1.00 0.00 2.00 0.2400

loop_
_geom_angle_atom_site_label_1
_geom_angle_atom_site_label_2
_geom_angle_atom_site_label_3
_geom_angle
_geom_angle_site_symmetry_1
_geom_angle_site_symmetry_3
_geom_angle_publ_flag
N1 Mo1 O2 110.76(19) . . ?
N1 Mo1 O1 108.8(2) . . ?
O2 Mo1 O1 107.45(17) . . ?
N1 Mo1 O3 110.27(19) . . ?
O2 Mo1 O3 110.30(16) . . ?
O1 Mo1 O3 109.21(16) . . ?
B1 N1 Mo1 170.1(5) . . ?
N1 B1 C25 107.2(5) . . ?
N1 B1 C19 106.7(4) . . ?
C25 B1 C19 112.9(5) . . ?
N1 B1 C16 107.1(5) . . ?
C25 B1 C16 112.1(5) . . ?
C19 B1 C16 110.6(4) . . ?
C1 O1 Mo1 149.3(4) . . ?
C5 O2 Mo1 154.4(4) . . ?
C9 O3 Mo1 156.7(4) . . ?
O1 C1 C3 106.0(5) . . ?
O1 C1 C2 108.6(5) . . ?
C3 C1 C2 112.1(5) . . ?
O1 C1 C4 105.4(4) . . ?
C3 C1 C4 112.5(5) . . ?
C2 C1 C4 111.7(5) . . ?
C1 C2 H2A 109.5 . . ?
C1 C2 H2B 109.5 . . ?
H2A C2 H2B 109.5 . . ?
C1 C2 H2C 109.5 . . ?
H2A C2 H2C 109.5 . . ?
H2B C2 H2C 109.5 . . ?
C1 C3 H3A 109.5 . . ?
C1 C3 H3B 109.5 . . ?
H3A C3 H3B 109.5 . . ?
C1 C3 H3C 109.5 . . ?
H3A C3 H3C 109.5 . . ?
H3B C3 H3C 109.5 . . ?
C1 C4 H4A 109.5 . . ?
C1 C4 H4B 109.5 . . ?
H4A C4 H4B 109.5 . . ?
C1 C4 H4C 109.5 . . ?
H4A C4 H4C 109.5 . . ?
H4B C4 H4C 109.5 . . ?
O2 C5 C7 104.9(5) . . ?
O2 C5 C6 108.9(5) . . ?
C7 C5 C6 112.2(5) . . ?
O2 C5 C8 106.9(5) . . ?
C7 C5 C8 110.9(5) . . ?
C6 C5 C8 112.6(6) . . ?
C5 C6 H6A 109.5 . . ?
C5 C6 H6B 109.5 . . ?
H6A C6 H6B 109.5 . . ?
C5 C6 H6C 109.5 . . ?
H6A C6 H6C 109.5 . . ?
H6B C6 H6C 109.5 . . ?
C5 C7 H7A 109.5 . . ?
C5 C7 H7B 109.5 . . ?
H7A C7 H7B 109.5 . . ?
C5 C7 H7C 109.5 . . ?
H7A C7 H7C 109.5 . . ?
H7B C7 H7C 109.5 . . ?
C5 C8 H8A 109.5 . . ?
C5 C8 H8B 109.5 . . ?
H8A C8 H8B 109.5 . . ?
C5 C8 H8C 109.5 . . ?
H8A C8 H8C 109.5 . . ?
H8B C8 H8C 109.5 . . ?
O3 C9 C10 105.3(5) . . ?
O3 C9 C12 107.7(4) . . ?
C10 C9 C12 112.9(6) . . ?
O3 C9 C11 105.2(5) . . ?
C10 C9 C11 113.8(6) . . ?
C12 C9 C11 111.3(6) . . ?
C9 C10 H10A 109.5 . . ?
C9 C10 H10B 109.5 . . ?
H10A C10 H10B 109.5 . . ?
C9 C10 H10C 109.5 . . ?
H10A C10 H10C 109.5 . . ?
H10B C10 H10C 109.5 . . ?
C9 C11 H11A 109.5 . . ?
C9 C11 H11B 109.5 . . ?
H11A C11 H11B 109.5 . . ?
C9 C11 H11C 109.5 . . ?
H11A C11 H11C 109.5 . . ?
H11B C11 H11C 109.5 . . ?
C9 C12 H12A 109.5 . . ?
C9 C12 H12B 109.5 . . ?
H12A C12 H12B 109.5 . . ?
C9 C12 H12C 109.5 . . ?
H12A C12 H12C 109.5 . . ?
H12B C12 H12C 109.5 . . ?
F1 C13 C14 121.6(7) . . ?
F1 C13 C18 119.5(6) . . ?
C14 C13 C18 118.9(6) . . ?
C13 C14 F2 119.6(6) . . ?
C13 C14 C15 120.9(6) . . ?
F2 C14 C15 119.5(5) . . ?
F5 C15 C14 116.2(5) . . ?
F5 C15 C16 120.0(5) . . ?
C14 C15 C16 123.8(5) . . ?
C17 C16 C15 112.5(5) . . ?
C17 C16 B1 121.6(5) . . ?
C15 C16 B1 125.8(5) . . ?
F3 C17 C18 115.6(5) . . ?
F3 C17 C16 119.1(5) . . ?
C18 C17 C16 125.3(6) . . ?
F4 C18 C17 120.4(6) . . ?
F4 C18 C13 121.0(6) . . ?
C17 C18 C13 118.5(5) . . ?
C20 C19 C24 112.5(5) . . ?
C20 C19 B1 125.9(5) . . ?
C24 C19 B1 121.6(5) . . ?
F6 C20 C19 120.2(4) . . ?
F6 C20 C21 113.5(5) . . ?
C19 C20 C21 126.2(6) . . ?
F7 C21 C20 122.5(6) . . ?
F7 C21 C22 120.2(5) . . ?
C20 C21 C22 117.3(5) . . ?
C23 C22 F8 119.8(6) . . ?
C23 C22 C21 120.8(5) . . ?
F8 C22 C21 119.4(6) . . ?
C22 C23 F9 121.3(5) . . ?
C22 C23 C24 118.8(5) . . ?
F9 C23 C24 119.8(5) . . ?
F10 C24 C23 116.5(5) . . ?
F10 C24 C19 119.1(4) . . ?
C23 C24 C19 124.3(5) . . ?
C26 C25 C30 113.2(6) . . ?
C26 C25 B1 124.8(5) . . ?
C30 C25 B1 122.0(5) . . ?
C25 C26 F11 119.6(6) . . ?
C25 C26 C27 126.2(6) . . ?
F11 C26 C27 114.1(6) . . ?
F12 C27 C28 120.5(6) . . ?
F12 C27 C26 121.7(6) . . ?
C28 C27 C26 117.7(6) . . ?
F13 C28 C27 120.7(6) . . ?
F13 C28 C29 119.3(7) . . ?
C27 C28 C29 120.0(6) . . ?
F14 C29 C28 120.6(6) . . ?
F14 C29 C30 120.2(6) . . ?
C28 C29 C30 119.2(7) . . ?
F15 C30 C25 121.7(6) . . ?
F15 C30 C29 114.6(6) . . ?
C25 C30 C29 123.6(6) . . ?

loop_
_geom_bond_atom_site_label_1
_geom_bond_atom_site_label_2
_geom_bond_distance
_geom_bond_site_symmetry_2
_geom_bond_publ_flag
Mo1 N1 1.692(5) . ?
Mo1 O2 1.813(3) . ?
Mo1 O1 1.817(4) . ?
Mo1 O3 1.817(3) . ?
N1 B1 1.588(8) . ?
B1 C25 1.640(9) . ?
B1 C19 1.643(7) . ?
B1 C16 1.654(9) . ?
O1 C1 1.457(7) . ?
O2 C5 1.470(6) . ?
O3 C9 1.466(6) . ?
F1 C13 1.343(7) . ?
F2 C14 1.356(6) . ?
F3 C17 1.368(6) . ?
F4 C18 1.339(6) . ?
F5 C15 1.352(5) . ?
F6 C20 1.363(6) . ?
F7 C21 1.338(7) . ?
F8 C22 1.354(5) . ?
F9 C23 1.351(7) . ?
F10 C24 1.355(6) . ?
F11 C26 1.377(7) . ?
F12 C27 1.324(7) . ?
F13 C28 1.349(7) . ?
F14 C29 1.341(7) . ?
F15 C30 1.352(7) . ?
C1 C3 1.497(7) . ?
C1 C2 1.516(8) . ?
C1 C4 1.528(7) . ?
C2 H2A 0.9800 . ?
C2 H2B 0.9800 . ?
C2 H2C 0.9800 . ?
C3 H3A 0.9800 . ?
C3 H3B 0.9800 . ?
C3 H3C 0.9800 . ?
C4 H4A 0.9800 . ?
C4 H4B 0.9800 . ?
C4 H4C 0.9800 . ?
C5 C7 1.492(8) . ?
C5 C6 1.522(9) . ?
C5 C8 1.527(8) . ?
C6 H6A 0.9800 . ?
C6 H6B 0.9800 . ?
C6 H6C 0.9800 . ?
C7 H7A 0.9800 . ?
C7 H7B 0.9800 . ?
C7 H7C 0.9800 . ?
C8 H8A 0.9800 . ?
C8 H8B 0.9800 . ?
C8 H8C 0.9800 . ?
C9 C10 1.499(8) . ?
C9 C12 1.509(9) . ?
C9 C11 1.528(8) . ?
C10 H10A 0.9800 . ?
C10 H10B 0.9800 . ?
C10 H10C 0.9800 . ?
C11 H11A 0.9800 . ?
C11 H11B 0.9800 . ?
C11 H11C 0.9800 . ?
C12 H12A 0.9800 . ?
C12 H12B 0.9800 . ?
C12 H12C 0.9800 . ?
C13 C14 1.344(8) . ?
C13 C18 1.375(9) . ?
C14 C15 1.365(8) . ?
C15 C16 1.385(7) . ?
C16 C17 1.382(7) . ?
C17 C18 1.370(9) . ?
C19 C20 1.371(7) . ?
C19 C24 1.390(7) . ?
C20 C21 1.377(7) . ?
C21 C22 1.378(8) . ?
C22 C23 1.349(8) . ?
C23 C24 1.388(7) . ?
C25 C26 1.367(9) . ?
C25 C30 1.373(8) . ?
C26 C27 1.388(8) . ?
C27 C28 1.361(9) . ?
C28 C29 1.367(9) . ?
C29 C30 1.402(8) . ?

loop_
_platon_squeeze_void_nr
_platon_squeeze_void_average_x
_platon_squeeze_void_average_y
_platon_squeeze_void_average_z
_platon_squeeze_void_volume
_platon_squeeze_void_count_electrons
_platon_squeeze_void_content
1 -0.000 -0.000 -0.017 143 54 ' '
2 0.500 0.500 -0.017 143 54 ' '
3 0.250 0.250 0.233 143 54 ' '
4 0.750 0.750 0.233 143 54 ' '
5 0.500 -0.000 0.483 143 54 ' '
6 1.000 0.500 0.483 143 54 ' '
7 0.750 0.250 0.733 143 54 ' '
8 0.250 0.750 0.733 143 54 ' '
